data_7038580
loop_
_publ_author_name
'Vazart, F.'
'Savel, P.'
'Latouche, C.'
'Barone, V.'
'Camerel, F.'
'Roisnel, T.'
'Fillaut, J.-L.'
'Akdas-Kilig, H'
'Achard, M.'

_publ_section_title
;
 Neutral copper(i) complexes featuring phosphinesulfonate chelates.
;
_journal_issue 15
_journal_name_full 'Dalton transactions (Cambridge, England : 2003)'
_journal_page_first 6566
_journal_page_last 6573
_journal_paper_doi 10.1039/c6dt00593d
_journal_volume 45
_journal_year 2016
_chemical_compound_source 'synthesis as described'
_chemical_formula_moiety 'C38 H36 Cu2 O8 P2 S2, 2(C H4 O) '
_chemical_formula_sum 'C40 H44 Cu2 O10 P2 S2'
_chemical_formula_weight 937.89
_chemical_name_systematic
;
 ?
;
_space_group_IT_number 14
_symmetry_cell_setting monoclinic
_symmetry_Int_Tables_number 14
_symmetry_space_group_name_Hall '-P 2yn'
_symmetry_space_group_name_H-M 'P 1 21/n 1'
_atom_sites_solution_hydrogens geom
_atom_sites_solution_primary direct
_atom_sites_solution_secondary difmap
_audit_conform_dict_location ftp://ftp.iucr.org/pub/cif_core.dic
_audit_conform_dict_name cif_core.dic
_audit_conform_dict_version 2.3
_audit_creation_date 2015-05-18T12:12:15-00:00
_audit_creation_method 'WinGX routine CIF_UPDATE'
_audit_update_record
;
2015-08-07 deposited with the CCDC.
2016-02-24 downloaded from the CCDC.
;
_cell_angle_alpha 90
_cell_angle_beta 106.129(2)
_cell_angle_gamma 90
_cell_formula_units_Z 2
_cell_length_a 10.4560(3)
_cell_length_b 11.3750(5)
_cell_length_c 18.0053(8)
_cell_measurement_reflns_used 2418
_cell_measurement_temperature 150(2)
_cell_measurement_theta_max 23.97
_cell_measurement_theta_min 2.36
_cell_measurement_wavelength 0.71073
_cell_volume 2057.20(14)
_computing_cell_refinement 'Bruker APEX2 (Bruker, 2006)'
_computing_data_collection 'Bruker APEX2 (Bruker, 2006)'
_computing_data_reduction 'Bruker APEX2 (Bruker, 2006)'
_computing_molecular_graphics 'Ortep-3 for Windows (Farrugia, 1997)'
_computing_publication_material
;
          WinGX publication routines (Farrugia, 2012),
          CRYSCALc (T. Roisnel, local program, 2014)
;
_computing_structure_refinement 'SHELXL-97 (Sheldrick, 1997)'
_computing_structure_solution 'SIR97 (Altomare et al., 1999)'
_diffrn_ambient_temperature 150(2)
_diffrn_detector 'CCD plate'
_diffrn_measured_fraction_theta_full 0.998
_diffrn_measured_fraction_theta_max 0.998
_diffrn_measurement_device_type 'APEXII, Bruker-AXS'
_diffrn_measurement_method 'CCD rotation images, thin slices'
_diffrn_radiation_monochromator graphite
_diffrn_radiation_probe x-ray
_diffrn_radiation_type MoK\a
_diffrn_radiation_wavelength 0.71073
_diffrn_reflns_av_R_equivalents 0.0687
_diffrn_reflns_av_unetI/netI 0.0724
_diffrn_reflns_limit_h_max 13
_diffrn_reflns_limit_h_min -10
_diffrn_reflns_limit_k_max 14
_diffrn_reflns_limit_k_min -14
_diffrn_reflns_limit_l_max 23
_diffrn_reflns_limit_l_min -23
_diffrn_reflns_number 17933
_diffrn_reflns_theta_full 27.5
_diffrn_reflns_theta_max 27.5
_diffrn_reflns_theta_min 2.96
_exptl_absorpt_coefficient_mu 1.269
_exptl_absorpt_correction_T_max 0.903
_exptl_absorpt_correction_T_min 0.785
_exptl_absorpt_correction_type multi-scan
_exptl_absorpt_process_details
;
  [Sheldrick, G.M. (2002). SADABS Bruker AXS Inc., Madison, Wisconsin, USA]
;
_exptl_crystal_colour colourless
_exptl_crystal_density_diffrn 1.514
_exptl_crystal_density_method 'not measured'
_exptl_crystal_description prism
_exptl_crystal_F_000 968
_exptl_crystal_size_max 0.31
_exptl_crystal_size_mid 0.2
_exptl_crystal_size_min 0.08
_refine_diff_density_max 0.384
_refine_diff_density_min -0.419
_refine_diff_density_rms 0.087
_refine_ls_extinction_method none
_refine_ls_goodness_of_fit_ref 1.001
_refine_ls_hydrogen_treatment mixed
_refine_ls_matrix_type full
_refine_ls_number_parameters 261
_refine_ls_number_reflns 4715
_refine_ls_number_restraints 0
_refine_ls_restrained_S_all 1.001
_refine_ls_R_factor_all 0.0591
_refine_ls_R_factor_gt 0.0409
_refine_ls_shift/su_max 0.01
_refine_ls_shift/su_mean 0
_refine_ls_structure_factor_coef Fsqd
_refine_ls_weighting_details 'calc w=1/[\s^2^(Fo^2^)+(0.0283P)^2^+0.0000P] where P=(Fo^2^+2Fc^2^)/3'
_refine_ls_weighting_scheme calc
_refine_ls_wR_factor_gt 0.0798
_refine_ls_wR_factor_ref 0.0865
_reflns_number_gt 3539
_reflns_number_total 4715
_reflns_threshold_expression >2sigma(I)
_cod_data_source_file c6dt00593d2.cif
_cod_data_source_block MAHAKCLUST
_cod_depositor_comments 'Adding full bibliography for 7038577--7038580.cif.'
_cod_original_sg_symbol_H-M 'P 21/n'
_cod_database_code 7038580

loop_
_symmetry_equiv_pos_as_xyz
'x, y, z'
'-x+1/2, y+1/2, -z+1/2'
'-x, -y, -z'
'x-1/2, -y-1/2, z-1/2'

loop_
_atom_site_label
_atom_site_type_symbol
_atom_site_fract_x
_atom_site_fract_y
_atom_site_fract_z
_atom_site_U_iso_or_equiv
_atom_site_adp_type
_atom_site_occupancy
_atom_site_symmetry_multiplicity
_atom_site_calc_flag
_atom_site_refinement_flags
C1 C 0.3304(3) 0.8739(2) 0.55132(15) 0.0183(6) Uani 1 1 d .
C2 C 0.4401(3) 0.9413(2) 0.59034(17) 0.0267(7) Uani 1 1 d .
H2 H 0.5226 0.9038 0.614 0.032 Uiso 1 1 calc R
C3 C 0.4298(3) 1.0621(2) 0.59489(18) 0.0309(7) Uani 1 1 d .
H3 H 0.5046 1.1065 0.623 0.037 Uiso 1 1 calc R
C4 C 0.3132(3) 1.1184(2) 0.55937(16) 0.0292(7) Uani 1 1 d .
H4 H 0.3076 1.2017 0.5615 0.035 Uiso 1 1 calc R
C5 C 0.2041(3) 1.0533(2) 0.52050(17) 0.0332(8) Uani 1 1 d .
H5 H 0.1226 1.0918 0.4962 0.04 Uiso 1 1 calc R
C6 C 0.2122(3) 0.9315(2) 0.51659(16) 0.0268(7) Uani 1 1 d .
H6 H 0.1361 0.8875 0.4899 0.032 Uiso 1 1 calc R
C7 C 0.2071(2) 0.6775(2) 0.46465(15) 0.0175(6) Uani 1 1 d .
C8 C 0.2153(3) 0.6940(2) 0.38981(16) 0.0231(6) Uani 1 1 d .
H8 H 0.2976 0.7174 0.3816 0.028 Uiso 1 1 calc R
C9 C 0.1053(3) 0.6769(2) 0.32677(17) 0.0315(7) Uani 1 1 d .
H9 H 0.112 0.6885 0.2757 0.038 Uiso 1 1 calc R
C10 C -0.0140(3) 0.6430(2) 0.3389(2) 0.0352(8) Uani 1 1 d .
H10 H -0.0901 0.6323 0.2961 0.042 Uiso 1 1 calc R
C11 C -0.0233(3) 0.6246(3) 0.4126(2) 0.0341(8) Uani 1 1 d .
H11 H -0.1055 0.5999 0.4204 0.041 Uiso 1 1 calc R
C12 C 0.0858(3) 0.6417(2) 0.47532(17) 0.0249(7) Uani 1 1 d .
H12 H 0.0785 0.6291 0.5261 0.03 Uiso 1 1 calc R
C13 C 0.3152(2) 0.6545(2) 0.62965(15) 0.0163(6) Uani 1 1 d .
C14 C 0.2385(3) 0.7194(2) 0.66760(16) 0.0212(6) Uani 1 1 d .
H14 H 0.2051 0.7939 0.6475 0.025 Uiso 1 1 calc R
C15 C 0.2098(3) 0.6781(2) 0.73381(16) 0.0237(6) Uani 1 1 d .
H15 H 0.1554 0.723 0.7576 0.028 Uiso 1 1 calc R
C16 C 0.2606(3) 0.5716(2) 0.76462(16) 0.0250(7) Uani 1 1 d .
H16 H 0.2435 0.5438 0.8107 0.03 Uiso 1 1 calc R
C17 C 0.3365(3) 0.5051(2) 0.72858(15) 0.0206(6) Uani 1 1 d .
H17 H 0.3705 0.4313 0.7499 0.025 Uiso 1 1 calc R
C18 C 0.3635(2) 0.5447(2) 0.66199(14) 0.0157(6) Uani 1 1 d .
O21 O 0.62334(16) 0.57619(15) 0.45769(10) 0.0187(4) Uani 1 1 d .
O22 O 0.73584(19) 0.72227(16) 0.59293(12) 0.0244(5) Uani 1 1 d .
H22 H 0.744(3) 0.771(3) 0.6227(18) 0.037 Uiso 1 1 d .
C23 C 0.8466(3) 0.6443(3) 0.6151(2) 0.0384(8) Uani 1 1 d .
H23A H 0.8477 0.6061 0.6641 0.058 Uiso 1 1 calc R
H23B H 0.9293 0.6888 0.6216 0.058 Uiso 1 1 calc R
H23C H 0.8391 0.5844 0.575 0.058 Uiso 1 1 calc R
O1 O 0.58251(16) 0.51282(14) 0.62108(10) 0.0177(4) Uani 1 1 d .
O2 O 0.48880(17) 0.34566(14) 0.67000(10) 0.0204(4) Uani 1 1 d .
P1 P 0.35309(6) 0.71507(6) 0.54324(4) 0.01539(16) Uani 1 1 d .
S1 S 0.46114(6) 0.44933(5) 0.62047(4) 0.01560(15) Uani 1 1 d .
Cu1 Cu 0.54908(3) 0.66123(3) 0.540495(18) 0.01697(10) Uani 1 1 d .
O32 O 0.7977(2) 0.8915(2) 0.69853(13) 0.0446(6) Uani 1 1 d .
H32 H 0.849(4) 0.873(3) 0.737(2) 0.067 Uiso 1 1 d .
C31 C 0.7956(3) 1.0136(3) 0.68605(19) 0.0429(9) Uani 1 1 d .
H31A H 0.7612 1.0533 0.7249 0.064 Uiso 1 1 calc R
H31B H 0.738 1.0313 0.6343 0.064 Uiso 1 1 calc R
H31C H 0.8861 1.0413 0.6903 0.064 Uiso 1 1 calc R

loop_
_atom_site_aniso_label
_atom_site_aniso_U_11
_atom_site_aniso_U_22
_atom_site_aniso_U_33
_atom_site_aniso_U_23
_atom_site_aniso_U_13
_atom_site_aniso_U_12
C1 0.0253(15) 0.0154(13) 0.0184(14) 0.0014(11) 0.0130(12) 0.0005(11)
C2 0.0252(16) 0.0215(15) 0.0361(18) -0.0048(13) 0.0130(14) -0.0015(13)
C3 0.0313(17) 0.0215(15) 0.047(2) -0.0057(14) 0.0226(16) -0.0099(14)
C4 0.053(2) 0.0159(14) 0.0251(17) 0.0005(13) 0.0212(16) -0.0024(14)
C5 0.048(2) 0.0220(16) 0.0283(18) 0.0020(14) 0.0077(15) 0.0128(15)
C6 0.0304(17) 0.0224(15) 0.0260(17) 0.0022(13) 0.0051(14) 0.0046(13)
C7 0.0170(14) 0.0138(13) 0.0202(15) -0.0008(11) 0.0027(11) 0.0023(11)
C8 0.0219(15) 0.0230(15) 0.0242(16) 0.0008(12) 0.0061(13) 0.0011(12)
C9 0.0404(19) 0.0298(17) 0.0195(16) 0.0027(13) 0.0004(14) 0.0054(15)
C10 0.0283(18) 0.0276(17) 0.038(2) 0.0014(15) -0.0104(15) 0.0008(14)
C11 0.0196(16) 0.0292(17) 0.048(2) 0.0027(16) 0.0007(15) -0.0034(13)
C12 0.0244(15) 0.0227(15) 0.0275(17) 0.0037(13) 0.0070(13) 0.0023(12)
C13 0.0162(13) 0.0180(13) 0.0162(14) -0.0024(11) 0.0069(11) -0.0035(11)
C14 0.0229(15) 0.0179(14) 0.0249(16) -0.0010(12) 0.0103(12) 0.0001(12)
C15 0.0258(15) 0.0252(15) 0.0248(16) -0.0077(12) 0.0147(13) -0.0019(13)
C16 0.0345(17) 0.0277(16) 0.0185(15) -0.0002(12) 0.0168(14) -0.0039(13)
C17 0.0294(16) 0.0163(13) 0.0191(15) 0.0008(11) 0.0118(12) -0.0023(12)
C18 0.0169(13) 0.0147(13) 0.0161(14) -0.0050(11) 0.0058(11) -0.0042(11)
O21 0.0193(10) 0.0218(10) 0.0148(10) -0.0050(8) 0.0047(8) 0.0000(8)
O22 0.0206(10) 0.0207(11) 0.0287(12) -0.0041(9) 0.0013(9) -0.0027(9)
C23 0.0221(16) 0.0404(19) 0.049(2) -0.0079(16) 0.0032(15) 0.0053(14)
O1 0.0154(9) 0.0172(9) 0.0212(10) 0.0031(8) 0.0062(8) -0.0011(8)
O2 0.0257(10) 0.0167(9) 0.0207(10) 0.0045(8) 0.0097(8) 0.0017(8)
P1 0.0166(4) 0.0146(3) 0.0155(4) 0.0001(3) 0.0052(3) -0.0001(3)
S1 0.0188(3) 0.0146(3) 0.0147(3) -0.0001(3) 0.0067(3) 0.0003(3)
Cu1 0.01673(18) 0.01783(18) 0.01703(18) -0.00044(14) 0.00580(14) -0.00064(14)
O32 0.0597(17) 0.0335(13) 0.0275(14) -0.0057(11) -0.0099(11) -0.0043(12)
C31 0.046(2) 0.039(2) 0.036(2) 0.0000(16) -0.0022(17) -0.0022(17)

loop_
_atom_type_symbol
_atom_type_description
_atom_type_scat_dispersion_real
_atom_type_scat_dispersion_imag
_atom_type_scat_source
C C 0.0033 0.0016 'International Tables Vol C Tables 4.2.6.8 and 6.1.1.4'
H H 0 0 'International Tables Vol C Tables 4.2.6.8 and 6.1.1.4'
O O 0.0106 0.006 'International Tables Vol C Tables 4.2.6.8 and 6.1.1.4'
P P 0.1023 0.0942 'International Tables Vol C Tables 4.2.6.8 and 6.1.1.4'
S S 0.1246 0.1234 'International Tables Vol C Tables 4.2.6.8 and 6.1.1.4'
Cu Cu 0.3201 1.2651 'International Tables Vol C Tables 4.2.6.8 and 6.1.1.4'

loop_
_geom_angle_atom_site_label_1
_geom_angle_atom_site_label_2
_geom_angle_atom_site_label_3
_geom_angle
_geom_angle_site_symmetry_1
_geom_angle_site_symmetry_3
C6 C1 C2 118.2(2) . .
C6 C1 P1 123.3(2) . .
C2 C1 P1 118.3(2) . .
C3 C2 C1 120.6(3) . .
C3 C2 H2 119.7 . .
C1 C2 H2 119.7 . .
C4 C3 C2 120.8(3) . .
C4 C3 H3 119.6 . .
C2 C3 H3 119.6 . .
C3 C4 C5 119.3(3) . .
C3 C4 H4 120.3 . .
C5 C4 H4 120.3 . .
C4 C5 C6 120.5(3) . .
C4 C5 H5 119.7 . .
C6 C5 H5 119.7 . .
C1 C6 C5 120.5(3) . .
C1 C6 H6 119.7 . .
C5 C6 H6 119.7 . .
C8 C7 C12 118.5(3) . .
C8 C7 P1 117.3(2) . .
C12 C7 P1 124.0(2) . .
C7 C8 C9 121.0(3) . .
C7 C8 H8 119.5 . .
C9 C8 H8 119.5 . .
C10 C9 C8 119.3(3) . .
C10 C9 H9 120.3 . .
C8 C9 H9 120.3 . .
C11 C10 C9 120.4(3) . .
C11 C10 H10 119.8 . .
C9 C10 H10 119.8 . .
C10 C11 C12 120.3(3) . .
C10 C11 H11 119.8 . .
C12 C11 H11 119.8 . .
C11 C12 C7 120.4(3) . .
C11 C12 H12 119.8 . .
C7 C12 H12 119.8 . .
C14 C13 C18 116.9(2) . .
C14 C13 P1 120.1(2) . .
C18 C13 P1 122.94(19) . .
C15 C14 C13 122.0(3) . .
C15 C14 H14 119 . .
C13 C14 H14 119 . .
C16 C15 C14 119.5(3) . .
C16 C15 H15 120.3 . .
C14 C15 H15 120.3 . .
C15 C16 C17 120.0(3) . .
C15 C16 H16 120 . .
C17 C16 H16 120 . .
C18 C17 C16 120.8(3) . .
C18 C17 H17 119.6 . .
C16 C17 H17 119.6 . .
C17 C18 C13 120.7(2) . .
C17 C18 S1 116.3(2) . .
C13 C18 S1 122.99(19) . .
S1 O21 Cu1 121.96(10) 3_666 .
C23 O22 Cu1 121.13(17) . .
C23 O22 H22 109(2) . .
Cu1 O22 H22 119(2) . .
O22 C23 H23A 109.5 . .
O22 C23 H23B 109.5 . .
H23A C23 H23B 109.5 . .
O22 C23 H23C 109.5 . .
H23A C23 H23C 109.5 . .
H23B C23 H23C 109.5 . .
S1 O1 Cu1 113.49(9) . .
C7 P1 C1 101.17(12) . .
C7 P1 C13 103.78(12) . .
C1 P1 C13 103.81(11) . .
C7 P1 Cu1 120.89(9) . .
C1 P1 Cu1 115.30(9) . .
C13 P1 Cu1 110.01(9) . .
O1 S1 O2 111.82(10) . .
O1 S1 O21 113.33(10) . 3_666
O2 S1 O21 113.00(11) . 3_666
O1 S1 C18 107.04(11) . .
O2 S1 C18 105.91(11) . .
O21 S1 C18 105.02(11) 3_666 .
O22 Cu1 O21 89.44(7) . .
O22 Cu1 P1 133.43(6) . .
O21 Cu1 P1 133.63(5) . .
O22 Cu1 O1 89.98(7) . .
O21 Cu1 O1 95.33(7) . .
P1 Cu1 O1 100.48(5) . .
C31 O32 H32 113(3) . .
O32 C31 H31A 109.5 . .
O32 C31 H31B 109.5 . .
H31A C31 H31B 109.5 . .
O32 C31 H31C 109.5 . .
H31A C31 H31C 109.5 . .
H31B C31 H31C 109.5 . .

loop_
_geom_bond_atom_site_label_1
_geom_bond_atom_site_label_2
_geom_bond_distance
_geom_bond_site_symmetry_2
C1 C6 1.384(4) .
C1 C2 1.396(4) .
C1 P1 1.834(3) .
C2 C3 1.382(4) .
C2 H2 0.95 .
C3 C4 1.368(4) .
C3 H3 0.95 .
C4 C5 1.378(4) .
C4 H4 0.95 .
C5 C6 1.391(4) .
C5 H5 0.95 .
C6 H6 0.95 .
C7 C8 1.387(4) .
C7 C12 1.395(4) .
C7 P1 1.821(3) .
C8 C9 1.387(4) .
C8 H8 0.95 .
C9 C10 1.380(4) .
C9 H9 0.95 .
C10 C11 1.373(4) .
C10 H10 0.95 .
C11 C12 1.378(4) .
C11 H11 0.95 .
C12 H12 0.95 .
C13 C14 1.400(3) .
C13 C18 1.410(3) .
C13 P1 1.842(3) .
C14 C15 1.390(4) .
C14 H14 0.95 .
C15 C16 1.375(4) .
C15 H15 0.95 .
C16 C17 1.382(3) .
C16 H16 0.95 .
C17 C18 1.381(3) .
C17 H17 0.95 .
C18 S1 1.790(2) .
O21 S1 1.4678(18) 3_666
O21 Cu1 2.0987(16) .
O22 C23 1.425(3) .
O22 Cu1 2.0402(19) .
O22 H22 0.76(3) .
C23 H23A 0.98 .
C23 H23B 0.98 .
C23 H23C 0.98 .
O1 S1 1.4575(17) .
O1 Cu1 2.1899(17) .
O2 S1 1.4582(17) .
P1 Cu1 2.1525(7) .
S1 O21 1.4678(18) 3_666
O32 C31 1.406(4) .
O32 H32 0.77(4) .
C31 H31A 0.98 .
C31 H31B 0.98 .
C31 H31C 0.98 .

loop_
_geom_torsion_atom_site_label_1
_geom_torsion_atom_site_label_2
_geom_torsion_atom_site_label_3
_geom_torsion_atom_site_label_4
_geom_torsion
_geom_torsion_site_symmetry_1
_geom_torsion_site_symmetry_4
C6 C1 C2 C3 0.9(4) . .
P1 C1 C2 C3 176.9(2) . .
C1 C2 C3 C4 -2.0(4) . .
C2 C3 C4 C5 1.8(4) . .
C3 C4 C5 C6 -0.6(4) . .
C2 C1 C6 C5 0.2(4) . .
P1 C1 C6 C5 -175.6(2) . .
C4 C5 C6 C1 -0.4(4) . .
C12 C7 C8 C9 0.8(4) . .
P1 C7 C8 C9 -174.6(2) . .
C7 C8 C9 C10 0.0(4) . .
C8 C9 C10 C11 -1.0(4) . .
C9 C10 C11 C12 1.1(5) . .
C10 C11 C12 C7 -0.2(4) . .
C8 C7 C12 C11 -0.7(4) . .
P1 C7 C12 C11 174.4(2) . .
C18 C13 C14 C15 -0.5(4) . .
P1 C13 C14 C15 -178.7(2) . .
C13 C14 C15 C16 1.7(4) . .
C14 C15 C16 C17 -1.8(4) . .
C15 C16 C17 C18 0.7(4) . .
C16 C17 C18 C13 0.6(4) . .
C16 C17 C18 S1 -179.2(2) . .
C14 C13 C18 C17 -0.7(4) . .
P1 C13 C18 C17 177.51(19) . .
C14 C13 C18 S1 179.14(19) . .
P1 C13 C18 S1 -2.6(3) . .
C8 C7 P1 C1 83.4(2) . .
C12 C7 P1 C1 -91.8(2) . .
C8 C7 P1 C13 -169.2(2) . .
C12 C7 P1 C13 15.6(2) . .
C8 C7 P1 Cu1 -45.4(2) . .
C12 C7 P1 Cu1 139.46(19) . .
C6 C1 P1 C7 13.6(3) . .
C2 C1 P1 C7 -162.2(2) . .
C6 C1 P1 C13 -93.8(2) . .
C2 C1 P1 C13 90.4(2) . .
C6 C1 P1 Cu1 145.8(2) . .
C2 C1 P1 Cu1 -30.0(2) . .
C14 C13 P1 C7 -84.1(2) . .
C18 C13 P1 C7 97.8(2) . .
C14 C13 P1 C1 21.3(2) . .
C18 C13 P1 C1 -156.8(2) . .
C14 C13 P1 Cu1 145.25(19) . .
C18 C13 P1 Cu1 -32.9(2) . .
Cu1 O1 S1 O2 175.27(9) . .
Cu1 O1 S1 O21 46.14(13) . 3_666
Cu1 O1 S1 C18 -69.16(13) . .
C17 C18 S1 O1 -118.8(2) . .
C13 C18 S1 O1 61.4(2) . .
C17 C18 S1 O2 0.7(2) . .
C13 C18 S1 O2 -179.2(2) . .
C17 C18 S1 O21 120.5(2) . 3_666
C13 C18 S1 O21 -59.4(2) . 3_666
C23 O22 Cu1 O21 -53.0(2) . .
C23 O22 Cu1 P1 146.79(19) . .
C23 O22 Cu1 O1 42.3(2) . .
S1 O21 Cu1 O22 -153.61(12) 3_666 .
S1 O21 Cu1 P1 6.51(16) 3_666 .
S1 O21 Cu1 O1 116.46(12) 3_666 .
C7 P1 Cu1 O22 157.22(12) . .
C1 P1 Cu1 O22 35.05(13) . .
C13 P1 Cu1 O22 -81.90(12) . .
C7 P1 Cu1 O21 5.15(13) . .
C1 P1 Cu1 O21 -117.03(12) . .
C13 P1 Cu1 O21 126.03(11) . .
C7 P1 Cu1 O1 -102.72(11) . .
C1 P1 Cu1 O1 135.11(11) . .
C13 P1 Cu1 O1 18.16(10) . .
S1 O1 Cu1 O22 166.47(11) . .
S1 O1 Cu1 O21 -104.09(11) . .
S1 O1 Cu1 P1 32.12(11) . .
